data_7105156
loop_
_publ_author_name
'Flores-Figueroa, Aar\'on'
'Pape, Tania'
'Feldmann, Kai-Oliver'
'Hahn, F Ekkehardt'

_publ_section_title
;
 Template-controlled synthesis of a planar [16]ane-P2C(NHC)2
 macrocycle.
;
_journal_issue 2
_journal_name_full 'Chemical communications (Cambridge, England)'
_journal_page_first 324
_journal_page_last 326
_journal_paper_doi 10.1039/b920474a
_journal_volume 46
_journal_year 2009
_chemical_formula_moiety 'C26 H34 N4 P2 Pt, 2(F6 P), 2(C2 H3 N)'
_chemical_formula_sum 'C30 H40 F12 N6 P4 Pt'
_chemical_formula_weight 1031.65
_chemical_name_systematic
;
?
;
_space_group_IT_number 2
_symmetry_cell_setting triclinic
_symmetry_space_group_name_Hall '-P 1'
_symmetry_space_group_name_H-M 'P -1'
_atom_sites_solution_hydrogens geom
_atom_sites_solution_primary direct
_atom_sites_solution_secondary difmap
_audit_creation_method SHELXL-97
_cell_angle_alpha 82.865(2)
_cell_angle_beta 83.066(2)
_cell_angle_gamma 79.260(2)
_cell_formula_units_Z 1
_cell_length_a 7.2275(9)
_cell_length_b 11.0081(14)
_cell_length_c 11.9858(15)
_cell_measurement_reflns_used 900
_cell_measurement_temperature 153(1)
_cell_measurement_theta_max 22.5
_cell_measurement_theta_min 1
_cell_volume 925.0(2)
_computing_cell_refinement 'APEX2(Bruker AXS, 2007)'
_computing_data_collection 'APEX2(Bruker AXS, 2007)'
_computing_data_reduction 'SAINT,SADABS (Bruker AXS, 2007 )'
_computing_molecular_graphics
;
ORTEP3,L.J. Farrugia, J. Appl. Cryst. (1997) 30, 565
;
_computing_structure_refinement
;
SHELXL-97, G. M. Sheldrick, Acta Cryst. (2008) A64, 112-122
;
_computing_structure_solution
;
SHELXS-97 , G. M. Sheldrick, Acta Cryst. (2008) A64, 112-122
;
_diffrn_ambient_temperature 153(1)
_diffrn_detector_area_resol_mean 80
_diffrn_measured_fraction_theta_full 1.000
_diffrn_measured_fraction_theta_max 0.997
_diffrn_measurement_device_type 'CCD area detector'
_diffrn_measurement_method 'Omega and Phi scans'
_diffrn_radiation_monochromator graphite
_diffrn_radiation_source 'rotating anode'
_diffrn_radiation_type MoK\a
_diffrn_radiation_wavelength 0.71073
_diffrn_reflns_av_R_equivalents 0.0232
_diffrn_reflns_av_sigmaI/netI 0.0321
_diffrn_reflns_limit_h_max 9
_diffrn_reflns_limit_h_min -9
_diffrn_reflns_limit_k_max 14
_diffrn_reflns_limit_k_min -14
_diffrn_reflns_limit_l_max 15
_diffrn_reflns_limit_l_min -15
_diffrn_reflns_number 9478
_diffrn_reflns_theta_full 25.00
_diffrn_reflns_theta_max 27.87
_diffrn_reflns_theta_min 1.72
_exptl_absorpt_coefficient_mu 4.059
_exptl_absorpt_correction_T_max 0.8228
_exptl_absorpt_correction_T_min 0.4425
_exptl_absorpt_correction_type multi-scan
_exptl_absorpt_process_details
;
Corrections were done with the SADABS program, utilizing the none merged
raw data obtained from the integration process. Integration and final cell
refinement were done with SAINT.

SADABS reports ratio of Tmin/Tmax = 0.579808

;
_exptl_crystal_colour colourless
_exptl_crystal_density_diffrn 1.852
_exptl_crystal_density_method 'not measured'
_exptl_crystal_description irregular
_exptl_crystal_F_000 508
_exptl_crystal_size_max 0.24
_exptl_crystal_size_mid 0.10
_exptl_crystal_size_min 0.05
_refine_diff_density_max 1.820
_refine_diff_density_min -1.001
_refine_diff_density_rms 0.117
_refine_ls_extinction_method none
_refine_ls_goodness_of_fit_ref 1.040
_refine_ls_hydrogen_treatment noref
_refine_ls_matrix_type full
_refine_ls_number_parameters 242
_refine_ls_number_reflns 4401
_refine_ls_number_restraints 0
_refine_ls_restrained_S_all 1.040
_refine_ls_R_factor_all 0.0259
_refine_ls_R_factor_gt 0.0259
_refine_ls_shift/su_max 0.000
_refine_ls_shift/su_mean 0.000
_refine_ls_structure_factor_coef Fsqd
_refine_ls_weighting_details 'calc w=1/[\s^2^(Fo^2^)+(0.0381P)^2^+1.3964P] where P=(Fo^2^+2Fc^2^)/3'
_refine_ls_weighting_scheme calc
_refine_ls_wR_factor_gt 0.0662
_refine_ls_wR_factor_ref 0.0662
_reflns_number_gt 4401
_reflns_number_total 4401
_reflns_threshold_expression >2sigma(I)
_cod_data_source_file b920474a.txt
_cod_data_source_block 1
_cod_database_code 7105156

loop_
_symmetry_equiv_pos_as_xyz
'x, y, z'
'-x, -y, -z'

loop_
_atom_site_label
_atom_site_type_symbol
_atom_site_fract_x
_atom_site_fract_y
_atom_site_fract_z
_atom_site_U_iso_or_equiv
_atom_site_adp_type
_atom_site_occupancy
_atom_site_symmetry_multiplicity
_atom_site_calc_flag
_atom_site_refinement_flags
_atom_site_disorder_assembly
_atom_site_disorder_group
C1 C 0.3450(4) -0.1361(3) 0.0487(3) 0.0198(6) Uani 1 1 d . . .
C2 C 0.2648(5) -0.3331(3) 0.0839(3) 0.0281(7) Uani 1 1 d . . .
H2A H 0.3193 -0.3892 0.1474 0.034 Uiso 1 1 calc R . .
H2B H 0.2277 -0.3833 0.0300 0.034 Uiso 1 1 calc R . .
C3 C 0.0959(5) -0.2368(3) 0.1265(3) 0.0271(7) Uani 1 1 d . . .
H3A H -0.0131 -0.2306 0.0821 0.033 Uiso 1 1 calc R . .
H3B H 0.0555 -0.2575 0.2074 0.033 Uiso 1 1 calc R . .
C4 C 0.0771(4) -0.0044(3) 0.1485(3) 0.0230(6) Uani 1 1 d . . .
H4A H -0.0503 -0.0152 0.1844 0.028 Uiso 1 1 calc R . .
H4B H 0.0608 0.0600 0.0833 0.028 Uiso 1 1 calc R . .
C5 C 0.1848(4) 0.0399(3) 0.2337(3) 0.0208(6) Uani 1 1 d . . .
H5A H 0.2019 -0.0250 0.2985 0.025 Uiso 1 1 calc R . .
H5B H 0.1078 0.1157 0.2628 0.025 Uiso 1 1 calc R . .
C6 C 0.5737(4) 0.0071(3) 0.2819(2) 0.0188(6) Uani 1 1 d . . .
C7 C 0.6320(5) -0.1209(3) 0.2940(3) 0.0242(6) Uani 1 1 d . . .
H7 H 0.5936 -0.1704 0.2445 0.029 Uiso 1 1 calc R . .
C8 C 0.7460(5) -0.1771(3) 0.3778(3) 0.0296(7) Uani 1 1 d . . .
H8 H 0.7851 -0.2648 0.3854 0.036 Uiso 1 1 calc R . .
C9 C 0.8032(5) -0.1058(4) 0.4506(3) 0.0310(8) Uani 1 1 d . . .
H9 H 0.8819 -0.1443 0.5076 0.037 Uiso 1 1 calc R . .
C10 C 0.7449(5) 0.0216(4) 0.4395(3) 0.0308(8) Uani 1 1 d . . .
H10 H 0.7835 0.0707 0.4893 0.037 Uiso 1 1 calc R . .
C11 C 0.6303(5) 0.0784(3) 0.3561(3) 0.0254(7) Uani 1 1 d . . .
H11 H 0.5903 0.1660 0.3494 0.030 Uiso 1 1 calc R . .
C12 C 0.4119(5) 0.2428(3) 0.1585(3) 0.0252(7) Uani 1 1 d . . .
H12A H 0.2934 0.2829 0.1995 0.030 Uiso 1 1 calc R . .
H12B H 0.5192 0.2606 0.1942 0.030 Uiso 1 1 calc R . .
C13 C 0.4224(5) 0.3000(3) 0.0355(3) 0.0240(6) Uani 1 1 d . . .
H13A H 0.3170 0.2809 -0.0010 0.029 Uiso 1 1 calc R . .
H13B H 0.4074 0.3915 0.0332 0.029 Uiso 1 1 calc R . .
C14 C 0.2792(8) 0.4959(5) 0.4321(5) 0.0554(12) Uani 1 1 d . . .
H14A H 0.2689 0.4768 0.5144 0.083 Uiso 1 1 calc R . .
H14B H 0.4000 0.4516 0.3993 0.083 Uiso 1 1 calc R . .
H14C H 0.1747 0.4697 0.4018 0.083 Uiso 1 1 calc R . .
C15 C 0.2707(6) 0.6283(5) 0.4038(4) 0.0421(10) Uani 1 1 d . . .
N3 N 0.3982(4) -0.2529(3) 0.0276(2) 0.0231(5) Uani 1 1 d . . .
N4 N 0.1754(4) -0.1215(3) 0.1081(2) 0.0230(5) Uani 1 1 d . . .
N5 N 0.2617(7) 0.7315(5) 0.3817(4) 0.0592(11) Uani 1 1 d . . .
F1 F 0.1226(5) 0.7008(3) 0.8283(3) 0.0611(9) Uani 1 1 d . . .
F2 F 0.3057(5) 0.6225(3) 0.6782(3) 0.0658(9) Uani 1 1 d . . .
F3 F 0.1775(7) 0.4526(3) 0.7114(3) 0.0874(13) Uani 1 1 d . . .
F4 F -0.0071(8) 0.5349(5) 0.8579(5) 0.131(2) Uani 1 1 d . . .
F5 F -0.0019(5) 0.6475(4) 0.6853(3) 0.0839(12) Uani 1 1 d . . .
F6 F 0.3135(6) 0.5190(4) 0.8475(3) 0.0875(14) Uani 1 1 d . . .
P1 P 0.41850(11) 0.07436(7) 0.17357(6) 0.01706(15) Uani 1 1 d . . .
P2 P 0.15058(15) 0.57509(10) 0.77049(9) 0.0339(2) Uani 1 1 d . . .
Pt1 Pt 0.5000 0.0000 0.0000 0.01536(6) Uani 1 2 d S . .

loop_
_atom_site_aniso_label
_atom_site_aniso_U_11
_atom_site_aniso_U_22
_atom_site_aniso_U_33
_atom_site_aniso_U_23
_atom_site_aniso_U_13
_atom_site_aniso_U_12
C1 0.0234(14) 0.0215(15) 0.0160(13) -0.0019(11) -0.0033(11) -0.0067(12)
C2 0.0388(19) 0.0243(16) 0.0242(16) -0.0008(13) 0.0025(14) -0.0180(14)
C3 0.0285(16) 0.0288(17) 0.0275(16) 0.0001(13) 0.0001(13) -0.0174(14)
C4 0.0183(14) 0.0267(16) 0.0241(15) -0.0036(12) 0.0004(12) -0.0050(12)
C5 0.0186(14) 0.0271(16) 0.0169(13) -0.0049(11) 0.0029(11) -0.0060(12)
C6 0.0174(13) 0.0249(15) 0.0150(13) -0.0038(11) 0.0001(10) -0.0062(11)
C7 0.0263(16) 0.0247(16) 0.0225(15) -0.0040(12) -0.0024(12) -0.0054(13)
C8 0.0316(18) 0.0273(17) 0.0289(17) -0.0010(14) -0.0048(14) -0.0027(14)
C9 0.0263(17) 0.043(2) 0.0231(16) -0.0001(14) -0.0054(13) -0.0050(15)
C10 0.0313(18) 0.043(2) 0.0227(16) -0.0080(14) -0.0057(13) -0.0125(16)
C11 0.0263(16) 0.0282(17) 0.0240(15) -0.0066(13) -0.0024(12) -0.0084(13)
C12 0.0318(17) 0.0195(15) 0.0248(16) -0.0046(12) 0.0025(13) -0.0077(13)
C13 0.0276(16) 0.0172(14) 0.0265(16) -0.0008(12) -0.0027(13) -0.0029(12)
C14 0.058(3) 0.056(3) 0.057(3) -0.012(2) -0.011(2) -0.015(2)
C15 0.038(2) 0.057(3) 0.033(2) -0.0058(19) -0.0069(17) -0.009(2)
N3 0.0287(14) 0.0197(13) 0.0224(13) -0.0009(10) 0.0015(11) -0.0115(11)
N4 0.0233(13) 0.0269(14) 0.0220(13) -0.0048(11) 0.0023(10) -0.0137(11)
N5 0.064(3) 0.058(3) 0.055(3) 0.002(2) -0.012(2) -0.012(2)
F1 0.081(2) 0.0475(16) 0.0547(17) -0.0268(13) -0.0271(15) 0.0179(15)
F2 0.078(2) 0.062(2) 0.0576(18) -0.0071(15) 0.0146(16) -0.0279(17)
F3 0.136(4) 0.0478(19) 0.089(3) -0.0387(18) 0.018(2) -0.042(2)
F4 0.148(4) 0.117(4) 0.133(4) -0.039(3) 0.093(4) -0.089(4)
F5 0.064(2) 0.115(3) 0.077(2) -0.042(2) -0.0342(18) 0.011(2)
F6 0.107(3) 0.078(2) 0.060(2) -0.0146(17) -0.037(2) 0.051(2)
P1 0.0185(3) 0.0181(4) 0.0155(3) -0.0036(3) -0.0002(3) -0.0054(3)
P2 0.0327(5) 0.0351(5) 0.0371(5) -0.0131(4) 0.0013(4) -0.0107(4)
Pt1 0.01682(8) 0.01637(9) 0.01410(8) -0.00243(5) -0.00009(5) -0.00642(6)

loop_
_atom_type_symbol
_atom_type_description
_atom_type_scat_dispersion_real
_atom_type_scat_dispersion_imag
_atom_type_scat_source
C C 0.0033 0.0016 'International Tables Vol C Tables 4.2.6.8 and 6.1.1.4'
H H 0.0000 0.0000 'International Tables Vol C Tables 4.2.6.8 and 6.1.1.4'
N N 0.0061 0.0033 'International Tables Vol C Tables 4.2.6.8 and 6.1.1.4'
F F 0.0171 0.0103 'International Tables Vol C Tables 4.2.6.8 and 6.1.1.4'
P P 0.1023 0.0942 'International Tables Vol C Tables 4.2.6.8 and 6.1.1.4'
Pt Pt -1.7033 8.3905 'International Tables Vol C Tables 4.2.6.8 and 6.1.1.4'

loop_
_geom_angle_atom_site_label_1
_geom_angle_atom_site_label_2
_geom_angle_atom_site_label_3
_geom_angle
_geom_angle_site_symmetry_1
_geom_angle_site_symmetry_3
_geom_angle_publ_flag
N3 C1 N4 110.0(3) . . ?
N3 C1 Pt1 124.8(2) . . ?
N4 C1 Pt1 125.2(2) . . ?
N3 C2 C3 101.9(3) . . ?
N3 C2 H2A 111.4 . . ?
C3 C2 H2A 111.4 . . ?
N3 C2 H2B 111.4 . . ?
C3 C2 H2B 111.4 . . ?
H2A C2 H2B 109.3 . . ?
N4 C3 C2 102.1(3) . . ?
N4 C3 H3A 111.3 . . ?
C2 C3 H3A 111.3 . . ?
N4 C3 H3B 111.3 . . ?
C2 C3 H3B 111.3 . . ?
H3A C3 H3B 109.2 . . ?
N4 C4 C5 112.1(3) . . ?
N4 C4 H4A 109.2 . . ?
C5 C4 H4A 109.2 . . ?
N4 C4 H4B 109.2 . . ?
C5 C4 H4B 109.2 . . ?
H4A C4 H4B 107.9 . . ?
C4 C5 P1 113.3(2) . . ?
C4 C5 H5A 108.9 . . ?
P1 C5 H5A 108.9 . . ?
C4 C5 H5B 108.9 . . ?
P1 C5 H5B 108.9 . . ?
H5A C5 H5B 107.7 . . ?
C7 C6 C11 118.9(3) . . ?
C7 C6 P1 118.4(2) . . ?
C11 C6 P1 122.7(3) . . ?
C8 C7 C6 120.5(3) . . ?
C8 C7 H7 119.7 . . ?
C6 C7 H7 119.7 . . ?
C9 C8 C7 120.3(3) . . ?
C9 C8 H8 119.8 . . ?
C7 C8 H8 119.8 . . ?
C10 C9 C8 119.5(3) . . ?
C10 C9 H9 120.2 . . ?
C8 C9 H9 120.2 . . ?
C9 C10 C11 120.5(3) . . ?
C9 C10 H10 119.8 . . ?
C11 C10 H10 119.8 . . ?
C10 C11 C6 120.2(3) . . ?
C10 C11 H11 119.9 . . ?
C6 C11 H11 119.9 . . ?
C13 C12 P1 113.2(2) . . ?
C13 C12 H12A 108.9 . . ?
P1 C12 H12A 108.9 . . ?
C13 C12 H12B 108.9 . . ?
P1 C12 H12B 108.9 . . ?
H12A C12 H12B 107.8 . . ?
N3 C13 C12 111.9(3) 2_655 . ?
N3 C13 H13A 109.2 2_655 . ?
C12 C13 H13A 109.2 . . ?
N3 C13 H13B 109.2 2_655 . ?
C12 C13 H13B 109.2 . . ?
H13A C13 H13B 107.9 . . ?
C15 C14 H14A 109.5 . . ?
C15 C14 H14B 109.5 . . ?
H14A C14 H14B 109.5 . . ?
C15 C14 H14C 109.5 . . ?
H14A C14 H14C 109.5 . . ?
H14B C14 H14C 109.5 . . ?
N5 C15 C14 179.2(5) . . ?
C1 N3 C13 123.8(3) . 2_655 ?
C1 N3 C2 112.5(3) . . ?
C13 N3 C2 123.5(3) 2_655 . ?
C1 N4 C4 124.3(3) . . ?
C1 N4 C3 112.2(3) . . ?
C4 N4 C3 123.5(3) . . ?
C6 P1 C12 107.16(15) . . ?
C6 P1 C5 104.16(14) . . ?
C12 P1 C5 109.47(15) . . ?
C6 P1 Pt1 115.79(10) . . ?
C12 P1 Pt1 109.72(11) . . ?
C5 P1 Pt1 110.28(10) . . ?
F4 P2 F3 92.7(2) . . ?
F4 P2 F6 94.2(3) . . ?
F3 P2 F6 92.1(2) . . ?
F4 P2 F2 177.1(3) . . ?
F3 P2 F2 88.8(2) . . ?
F6 P2 F2 88.3(2) . . ?
F4 P2 F1 87.9(2) . . ?
F3 P2 F1 179.0(2) . . ?
F6 P2 F1 88.73(18) . . ?
F2 P2 F1 90.62(19) . . ?
F4 P2 F5 91.9(3) . . ?
F3 P2 F5 92.0(2) . . ?
F6 P2 F5 172.5(3) . . ?
F2 P2 F5 85.5(2) . . ?
F1 P2 F5 87.12(18) . . ?
C1 Pt1 C1 180.0(2) 2_655 . ?
C1 Pt1 P1 89.90(9) 2_655 . ?
C1 Pt1 P1 90.10(9) . . ?
C1 Pt1 P1 90.10(9) 2_655 2_655 ?
C1 Pt1 P1 89.90(9) . 2_655 ?
P1 Pt1 P1 180.00(6) . 2_655 ?

loop_
_geom_bond_atom_site_label_1
_geom_bond_atom_site_label_2
_geom_bond_distance
_geom_bond_site_symmetry_2
_geom_bond_publ_flag
C1 N3 1.318(4) . ?
C1 N4 1.334(4) . ?
C1 Pt1 2.023(3) . ?
C2 N3 1.476(4) . ?
C2 C3 1.542(5) . ?
C2 H2A 0.9900 . ?
C2 H2B 0.9900 . ?
C3 N4 1.470(4) . ?
C3 H3A 0.9900 . ?
C3 H3B 0.9900 . ?
C4 N4 1.460(4) . ?
C4 C5 1.532(4) . ?
C4 H4A 0.9900 . ?
C4 H4B 0.9900 . ?
C5 P1 1.842(3) . ?
C5 H5A 0.9900 . ?
C5 H5B 0.9900 . ?
C6 C7 1.388(5) . ?
C6 C11 1.399(4) . ?
C6 P1 1.815(3) . ?
C7 C8 1.388(5) . ?
C7 H7 0.9500 . ?
C8 C9 1.387(5) . ?
C8 H8 0.9500 . ?
C9 C10 1.382(6) . ?
C9 H9 0.9500 . ?
C10 C11 1.388(5) . ?
C10 H10 0.9500 . ?
C11 H11 0.9500 . ?
C12 C13 1.529(5) . ?
C12 P1 1.833(3) . ?
C12 H12A 0.9900 . ?
C12 H12B 0.9900 . ?
C13 N3 1.460(4) 2_655 ?
C13 H13A 0.9900 . ?
C13 H13B 0.9900 . ?
C14 C15 1.445(7) . ?
C14 H14A 0.9800 . ?
C14 H14B 0.9800 . ?
C14 H14C 0.9800 . ?
C15 N5 1.126(7) . ?
N3 C13 1.460(4) 2_655 ?
F1 P2 1.592(3) . ?
F2 P2 1.590(3) . ?
F3 P2 1.570(3) . ?
F4 P2 1.542(4) . ?
F5 P2 1.623(4) . ?
F6 P2 1.571(3) . ?
P1 Pt1 2.3005(8) . ?
Pt1 C1 2.023(3) 2_655 ?
Pt1 P1 2.3005(8) 2_655 ?
